data_1553849
loop_
_publ_author_name
'Jin, Hongxing'
'Li, Erqing'
'Huang, You'

_publ_section_title
;
 Divergent synthesis of hydropyridine derivatives via nitrogen-containing
 Lewis base mediated regioselective [4 + 2] cyclizations
;
_journal_issue 11
_journal_name_full 'Organic Chemistry Frontiers'
_journal_page_first 2216
_journal_paper_doi 10.1039/C7QO00596B
_journal_volume 4
_journal_year 2017
_chemical_formula_sum 'C26 H20 Br N O4 S'
_chemical_formula_weight 522.40
_space_group_IT_number 15
_space_group_name_Hall '-C 2yc'
_space_group_name_H-M_alt 'C 1 2/c 1'
_symmetry_cell_setting monoclinic
_symmetry_space_group_name_H-M 'C 1 2/c 1'
_atom_sites_solution_hydrogens geom
_atom_sites_solution_primary direct
_atom_sites_solution_secondary difmap
_audit_creation_method SHELXL-97
_audit_update_record
;
2015-11-25 deposited with the CCDC.
2017-08-16 downloaded from the CCDC.
;
_cell_angle_alpha 90.00
_cell_angle_beta 121.023(5)
_cell_angle_gamma 90.00
_cell_formula_units_Z 8
_cell_length_a 27.960(10)
_cell_length_b 10.908(3)
_cell_length_c 16.954(6)
_cell_measurement_reflns_used 5119
_cell_measurement_temperature 113(2)
_cell_measurement_theta_max 27.5
_cell_measurement_theta_min 3.1
_cell_volume 4431(3)
_computing_cell_refinement 'CrystalClear-SM Expert 2.1 b42'
_computing_data_collection 'CrystalClear-SM Expert 2.1 b42 (Rigaku, 2015)'
_computing_data_reduction 'CrystalClear-SM Expert 2.1 b42'
_computing_molecular_graphics 'CrystalStructure 4.1'
_computing_publication_material 'CrystalStructure 4.1 (Rigaku, 2014)'
_computing_structure_refinement 'SHELXL-97 (Sheldrick, 1997)'
_computing_structure_solution 'SHELXS-97 (Sheldrick, 1990)'
_diffrn_ambient_temperature 113(2)
_diffrn_detector_area_resol_mean 5.814
_diffrn_measured_fraction_theta_full 0.997
_diffrn_measured_fraction_theta_max 0.997
_diffrn_measurement_device_type 'Rigaku XtaLAB P200'
_diffrn_measurement_method '\w and \f scans'
_diffrn_radiation_monochromator multilayer
_diffrn_radiation_source 'rotating anode'
_diffrn_radiation_type MoK\a
_diffrn_radiation_wavelength 0.71073
_diffrn_reflns_av_R_equivalents 0.0263
_diffrn_reflns_av_sigmaI/netI 0.0230
_diffrn_reflns_limit_h_max 37
_diffrn_reflns_limit_h_min -37
_diffrn_reflns_limit_k_max 14
_diffrn_reflns_limit_k_min -14
_diffrn_reflns_limit_l_max 22
_diffrn_reflns_limit_l_min -22
_diffrn_reflns_number 21412
_diffrn_reflns_theta_full 28.69
_diffrn_reflns_theta_max 28.69
_diffrn_reflns_theta_min 1.70
_diffrn_standards_decay_% 0
_diffrn_standards_interval_count 0
_diffrn_standards_interval_time 0
_diffrn_standards_number 0
_exptl_absorpt_coefficient_mu 1.985
_exptl_absorpt_correction_T_max 0.7967
_exptl_absorpt_correction_T_min 0.6923
_exptl_absorpt_correction_type multi-scan
_exptl_absorpt_process_details 'REQAB (Rigaku, 1998)'
_exptl_crystal_colour Colorless
_exptl_crystal_density_diffrn 1.566
_exptl_crystal_density_method 'not measured'
_exptl_crystal_description Prism
_exptl_crystal_F_000 2128
_exptl_crystal_size_max 0.20
_exptl_crystal_size_mid 0.18
_exptl_crystal_size_min 0.12
_refine_diff_density_max 0.604
_refine_diff_density_min -0.433
_refine_diff_density_rms 0.058
_refine_ls_extinction_method none
_refine_ls_goodness_of_fit_ref 1.025
_refine_ls_hydrogen_treatment constr
_refine_ls_matrix_type full
_refine_ls_number_parameters 298
_refine_ls_number_reflns 5713
_refine_ls_number_restraints 0
_refine_ls_restrained_S_all 1.025
_refine_ls_R_factor_all 0.0333
_refine_ls_R_factor_gt 0.0258
_refine_ls_shift/su_max 0.002
_refine_ls_shift/su_mean 0.000
_refine_ls_structure_factor_coef Fsqd
_refine_ls_weighting_details 'calc w=1/[\s^2^(Fo^2^)+(0.0346P)^2^+3.4821P] where P=(Fo^2^+2Fc^2^)/3'
_refine_ls_weighting_scheme calc
_refine_ls_wR_factor_gt 0.0619
_refine_ls_wR_factor_ref 0.0643
_reflns_number_gt 4950
_reflns_number_total 5713
_reflns_threshold_expression >2sigma(I)
_cod_data_source_file c7qo00596b3.cif
_cod_data_source_block shelx_CCDC1
_cod_depositor_comments
;
The following automatic conversions were performed:

data item '_exptl_absorpt_correction_type' value 'MULTI-SCAN' was
changed to 'multi-scan' in accordance with the
/home/saulius/struct/COD-crude-data/automatic-downloads/DataCite-retrospective/RSC/depositions/lib/dictionaries/cif_core.dic
dictionary named 'cif_core.dic' version 2.4.2 last updated on
2011-04-26.

data item '_refine_ls_hydrogen_treatment' value 'CONSTR' was changed
to 'constr' in accordance with the
/home/saulius/struct/COD-crude-data/automatic-downloads/DataCite-retrospective/RSC/depositions/lib/dictionaries/cif_core.dic
dictionary named 'cif_core.dic' version 2.4.2 last updated on
2011-04-26.

data item '_symmetry_cell_setting' value 'Monoclinic' was changed to
'monoclinic' in accordance with the
/home/saulius/struct/COD-crude-data/automatic-downloads/DataCite-retrospective/RSC/depositions/lib/dictionaries/cif_core.dic
dictionary named 'cif_core.dic' version 2.4.2 last updated on
2011-04-26.

Automatic conversion script
Id: cif_fix_values 6909 2019-04-08 15:41:33Z antanas 
;
_cod_original_sg_symbol_H-M C2/c
_cod_database_code 1553849

loop_
_symmetry_equiv_pos_as_xyz
'x, y, z'
'-x, y, -z+1/2'
'x+1/2, y+1/2, z'
'-x+1/2, y+1/2, -z+1/2'
'-x, -y, -z'
'x, -y, z-1/2'
'-x+1/2, -y+1/2, -z'
'x+1/2, -y+1/2, z-1/2'

loop_
_atom_site_label
_atom_site_type_symbol
_atom_site_fract_x
_atom_site_fract_y
_atom_site_fract_z
_atom_site_U_iso_or_equiv
_atom_site_adp_type
_atom_site_occupancy
_atom_site_symmetry_multiplicity
_atom_site_calc_flag
_atom_site_refinement_flags
Br1 Br 0.207195(6) 0.457226(15) 0.386128(11) 0.02114(5) Uani 1 1 d .
S1 S 0.559316(14) -0.06931(3) 0.64540(2) 0.01302(7) Uani 1 1 d .
O1 O 0.60633(4) -0.08350(10) 0.73679(8) 0.0203(2) Uani 1 1 d .
O2 O 0.57123(5) -0.05815(10) 0.57286(8) 0.0202(2) Uani 1 1 d .
O3 O 0.57158(5) 0.42491(10) 0.63409(9) 0.0243(3) Uani 1 1 d .
O4 O 0.65260(4) 0.33113(10) 0.67286(8) 0.0218(2) Uani 1 1 d .
N1 N 0.51878(5) 0.04746(11) 0.64029(9) 0.0133(2) Uani 1 1 d .
C1 C 0.34918(6) 0.24736(14) 0.48127(10) 0.0169(3) Uani 1 1 d .
H1 H 0.3623 0.1869 0.4565 0.020 Uiso 1 1 calc R
C2 C 0.29635(6) 0.29663(14) 0.42649(10) 0.0172(3) Uani 1 1 d .
H2 H 0.2731 0.2702 0.3647 0.021 Uiso 1 1 calc R
C3 C 0.27805(6) 0.38531(13) 0.46363(10) 0.0156(3) Uani 1 1 d .
C4 C 0.31080(6) 0.42387(14) 0.55356(11) 0.0182(3) Uani 1 1 d .
H4 H 0.2974 0.4840 0.5781 0.022 Uiso 1 1 calc R
C5 C 0.36381(6) 0.37327(14) 0.60792(10) 0.0165(3) Uani 1 1 d .
H5 H 0.3867 0.3992 0.6700 0.020 Uiso 1 1 calc R
C6 C 0.38348(6) 0.28540(13) 0.57234(10) 0.0141(3) Uani 1 1 d .
C7 C 0.43973(6) 0.22374(14) 0.63266(10) 0.0146(3) Uani 1 1 d .
H7 H 0.4561 0.2539 0.6972 0.017 Uiso 1 1 calc R
C8 C 0.43152(6) 0.08789(14) 0.63129(10) 0.0154(3) Uani 1 1 d .
H8 H 0.3994 0.0573 0.6304 0.018 Uiso 1 1 calc R
C9 C 0.46757(6) 0.00892(13) 0.63128(10) 0.0135(3) Uani 1 1 d .
C10 C 0.46247(6) -0.12375(13) 0.62068(10) 0.0146(3) Uani 1 1 d .
C11 C 0.41753(6) -0.19711(15) 0.60594(11) 0.0216(3) Uani 1 1 d .
H11 H 0.3860 -0.1622 0.6047 0.026 Uiso 1 1 calc R
C12 C 0.42003(7) -0.32125(16) 0.59319(13) 0.0272(4) Uani 1 1 d .
H12 H 0.3898 -0.3719 0.5832 0.033 Uiso 1 1 calc R
C13 C 0.46590(7) -0.37442(15) 0.59465(13) 0.0273(4) Uani 1 1 d .
H13 H 0.4661 -0.4601 0.5848 0.033 Uiso 1 1 calc R
C14 C 0.51124(7) -0.30321(14) 0.61034(11) 0.0214(3) Uani 1 1 d .
H14 H 0.5430 -0.3383 0.6125 0.026 Uiso 1 1 calc R
C15 C 0.50793(6) -0.17852(13) 0.62267(10) 0.0156(3) Uani 1 1 d .
C16 C 0.53116(6) 0.17144(13) 0.63736(10) 0.0128(3) Uani 1 1 d .
C17 C 0.48051(6) 0.25380(13) 0.59954(10) 0.0153(3) Uani 1 1 d .
H17A H 0.4599 0.2489 0.5315 0.018 Uiso 1 1 calc R
H17B H 0.4934 0.3395 0.6168 0.018 Uiso 1 1 calc R
C18 C 0.58309(6) 0.20691(13) 0.66148(10) 0.0156(3) Uani 1 1 d .
H18 H 0.6114 0.1460 0.6852 0.019 Uiso 1 1 calc R
C19 C 0.59934(6) 0.33251(14) 0.65397(10) 0.0166(3) Uani 1 1 d .
C20 C 0.67389(7) 0.44478(14) 0.65708(12) 0.0233(3) Uani 1 1 d .
H20A H 0.6422 0.4931 0.6093 0.028 Uiso 1 1 calc R
H20B H 0.6988 0.4248 0.6335 0.028 Uiso 1 1 calc R
C21 C 0.70549(6) 0.52157(14) 0.74244(11) 0.0188(3) Uani 1 1 d .
C22 C 0.76208(7) 0.50094(16) 0.80404(12) 0.0228(3) Uani 1 1 d .
H22 H 0.7803 0.4351 0.7935 0.027 Uiso 1 1 calc R
C23 C 0.79207(7) 0.57525(17) 0.88046(13) 0.0283(4) Uani 1 1 d .
H23 H 0.8306 0.5600 0.9221 0.034 Uiso 1 1 calc R
C24 C 0.76578(7) 0.67187(16) 0.89608(12) 0.0268(4) Uani 1 1 d .
H24 H 0.7863 0.7228 0.9485 0.032 Uiso 1 1 calc R
C25 C 0.70970(7) 0.69430(15) 0.83538(12) 0.0255(3) Uani 1 1 d .
H25 H 0.6917 0.7608 0.8459 0.031 Uiso 1 1 calc R
C26 C 0.67977(6) 0.61937(15) 0.75910(12) 0.0225(3) Uani 1 1 d .
H26 H 0.6412 0.6349 0.7177 0.027 Uiso 1 1 calc R

loop_
_atom_site_aniso_label
_atom_site_aniso_U_11
_atom_site_aniso_U_22
_atom_site_aniso_U_33
_atom_site_aniso_U_23
_atom_site_aniso_U_13
_atom_site_aniso_U_12
Br1 0.01113(7) 0.02434(9) 0.02735(9) 0.00730(6) 0.00950(6) 0.00600(5)
S1 0.00963(15) 0.01120(16) 0.01753(17) -0.00101(12) 0.00652(13) 0.00075(11)
O1 0.0122(5) 0.0178(5) 0.0222(6) 0.0008(4) 0.0027(4) 0.0015(4)
O2 0.0218(5) 0.0191(6) 0.0268(6) -0.0037(4) 0.0175(5) -0.0001(4)
O3 0.0192(5) 0.0143(5) 0.0401(7) 0.0013(5) 0.0157(5) 0.0002(4)
O4 0.0169(5) 0.0158(5) 0.0380(7) -0.0018(5) 0.0180(5) -0.0040(4)
N1 0.0092(5) 0.0114(6) 0.0206(6) 0.0001(5) 0.0085(5) 0.0009(4)
C1 0.0154(7) 0.0162(7) 0.0201(7) -0.0013(6) 0.0099(6) 0.0031(5)
C2 0.0148(6) 0.0173(7) 0.0180(7) -0.0002(6) 0.0074(6) -0.0003(5)
C3 0.0091(6) 0.0159(7) 0.0227(7) 0.0055(6) 0.0088(5) 0.0024(5)
C4 0.0177(7) 0.0164(7) 0.0254(8) 0.0001(6) 0.0145(6) 0.0042(5)
C5 0.0155(7) 0.0160(7) 0.0188(7) -0.0004(6) 0.0093(6) 0.0009(5)
C6 0.0115(6) 0.0135(7) 0.0186(7) 0.0019(5) 0.0086(5) 0.0011(5)
C7 0.0116(6) 0.0165(7) 0.0163(7) 0.0002(5) 0.0077(5) 0.0025(5)
C8 0.0120(6) 0.0176(7) 0.0177(7) 0.0037(6) 0.0086(5) 0.0004(5)
C9 0.0102(6) 0.0153(7) 0.0145(6) 0.0027(5) 0.0060(5) -0.0014(5)
C10 0.0118(6) 0.0144(7) 0.0153(7) 0.0019(5) 0.0054(5) -0.0004(5)
C11 0.0152(7) 0.0206(8) 0.0281(8) 0.0029(6) 0.0104(6) -0.0019(6)
C12 0.0206(8) 0.0202(8) 0.0370(10) 0.0022(7) 0.0122(7) -0.0067(6)
C13 0.0258(8) 0.0129(7) 0.0366(9) -0.0002(7) 0.0115(7) -0.0022(6)
C14 0.0190(7) 0.0151(7) 0.0257(8) 0.0003(6) 0.0083(6) 0.0017(6)
C15 0.0125(6) 0.0137(7) 0.0176(7) 0.0004(5) 0.0057(5) -0.0013(5)
C16 0.0144(6) 0.0109(6) 0.0148(6) -0.0006(5) 0.0086(5) 0.0001(5)
C17 0.0109(6) 0.0132(7) 0.0222(7) 0.0009(5) 0.0089(6) 0.0005(5)
C18 0.0127(6) 0.0129(7) 0.0211(7) -0.0001(5) 0.0087(6) 0.0012(5)
C19 0.0132(6) 0.0179(7) 0.0199(7) -0.0030(6) 0.0095(6) -0.0030(5)
C20 0.0256(8) 0.0201(8) 0.0328(9) -0.0039(7) 0.0212(7) -0.0096(6)
C21 0.0188(7) 0.0150(7) 0.0264(8) 0.0022(6) 0.0144(6) -0.0040(5)
C22 0.0206(7) 0.0192(7) 0.0324(9) 0.0061(7) 0.0164(7) 0.0024(6)
C23 0.0176(7) 0.0311(9) 0.0319(9) 0.0080(7) 0.0098(7) -0.0010(7)
C24 0.0265(8) 0.0228(8) 0.0269(8) 0.0000(7) 0.0108(7) -0.0087(7)
C25 0.0285(8) 0.0156(8) 0.0331(9) 0.0005(6) 0.0165(7) 0.0001(6)
C26 0.0170(7) 0.0195(8) 0.0292(8) 0.0017(6) 0.0106(6) 0.0009(6)

loop_
_atom_type_symbol
_atom_type_description
_atom_type_scat_dispersion_real
_atom_type_scat_dispersion_imag
_atom_type_scat_source
C C 0.0033 0.0016 'International Tables Vol C Tables 4.2.6.8 and 6.1.1.4'
H H 0.0000 0.0000 'International Tables Vol C Tables 4.2.6.8 and 6.1.1.4'
N N 0.0061 0.0033 'International Tables Vol C Tables 4.2.6.8 and 6.1.1.4'
O O 0.0106 0.0060 'International Tables Vol C Tables 4.2.6.8 and 6.1.1.4'
S S 0.1246 0.1234 'International Tables Vol C Tables 4.2.6.8 and 6.1.1.4'
Br Br -0.2901 2.4595 'International Tables Vol C Tables 4.2.6.8 and 6.1.1.4'

loop_
_geom_angle_atom_site_label_1
_geom_angle_atom_site_label_2
_geom_angle_atom_site_label_3
_geom_angle
O1 S1 O2 116.55(7)
O1 S1 N1 110.90(7)
O2 S1 N1 109.90(7)
O1 S1 C15 110.86(7)
O2 S1 C15 113.32(7)
N1 S1 C15 92.83(7)
C19 O4 C20 116.80(12)
C16 N1 C9 122.27(11)
C16 N1 S1 124.14(10)
C9 N1 S1 113.39(10)
C2 C1 C6 120.89(13)
C2 C1 H1 119.6
C6 C1 H1 119.6
C1 C2 C3 118.77(14)
C1 C2 H2 120.6
C3 C2 H2 120.6
C4 C3 C2 121.63(13)
C4 C3 Br1 120.14(11)
C2 C3 Br1 118.20(11)
C3 C4 C5 118.96(14)
C3 C4 H4 120.5
C5 C4 H4 120.5
C6 C5 C4 120.70(14)
C6 C5 H5 119.7
C4 C5 H5 119.7
C5 C6 C1 119.05(13)
C5 C6 C7 121.14(13)
C1 C6 C7 119.66(13)
C8 C7 C6 109.26(12)
C8 C7 C17 109.91(12)
C6 C7 C17 111.30(12)
C8 C7 H7 108.8
C6 C7 H7 108.8
C17 C7 H7 108.8
C9 C8 C7 122.15(13)
C9 C8 H8 118.9
C7 C8 H8 118.9
C8 C9 N1 122.08(14)
C8 C9 C10 128.27(13)
N1 C9 C10 109.64(12)
C15 C10 C11 118.98(14)
C15 C10 C9 113.21(12)
C11 C10 C9 127.76(13)
C12 C11 C10 118.45(15)
C12 C11 H11 120.8
C10 C11 H11 120.8
C11 C12 C13 121.70(15)
C11 C12 H12 119.1
C13 C12 H12 119.1
C14 C13 C12 120.66(15)
C14 C13 H13 119.7
C12 C13 H13 119.7
C15 C14 C13 116.86(15)
C15 C14 H14 121.6
C13 C14 H14 121.6
C14 C15 C10 123.34(13)
C14 C15 S1 126.16(12)
C10 C15 S1 110.48(11)
C18 C16 N1 120.89(13)
C18 C16 C17 125.84(13)
N1 C16 C17 113.16(12)
C16 C17 C7 115.17(12)
C16 C17 H17A 108.5
C7 C17 H17A 108.5
C16 C17 H17B 108.5
C7 C17 H17B 108.5
H17A C17 H17B 107.5
C16 C18 C19 125.09(13)
C16 C18 H18 117.5
C19 C18 H18 117.5
O3 C19 O4 123.07(14)
O3 C19 C18 128.20(13)
O4 C19 C18 108.73(12)
O4 C20 C21 112.96(13)
O4 C20 H20A 109.0
C21 C20 H20A 109.0
O4 C20 H20B 109.0
C21 C20 H20B 109.0
H20A C20 H20B 107.8
C22 C21 C26 118.47(15)
C22 C21 C20 120.57(15)
C26 C21 C20 120.86(14)
C23 C22 C21 120.84(16)
C23 C22 H22 119.6
C21 C22 H22 119.6
C22 C23 C24 119.91(16)
C22 C23 H23 120.0
C24 C23 H23 120.0
C25 C24 C23 120.10(17)
C25 C24 H24 119.9
C23 C24 H24 119.9
C24 C25 C26 119.80(16)
C24 C25 H25 120.1
C26 C25 H25 120.1
C25 C26 C21 120.88(15)
C25 C26 H26 119.6
C21 C26 H26 119.6

loop_
_geom_bond_atom_site_label_1
_geom_bond_atom_site_label_2
_geom_bond_distance
Br1 C3 1.8931(15)
S1 O1 1.4330(12)
S1 O2 1.4354(12)
S1 N1 1.6773(12)
S1 C15 1.7496(15)
O3 C19 1.2093(19)
O4 C19 1.3522(17)
O4 C20 1.4585(18)
N1 C16 1.4032(18)
N1 C9 1.4228(17)
C1 C2 1.385(2)
C1 C6 1.396(2)
C1 H1 0.9500
C2 C3 1.388(2)
C2 H2 0.9500
C3 C4 1.379(2)
C4 C5 1.394(2)
C4 H4 0.9500
C5 C6 1.388(2)
C5 H5 0.9500
C6 C7 1.5210(19)
C7 C8 1.498(2)
C7 C17 1.544(2)
C7 H7 1.0000
C8 C9 1.326(2)
C8 H8 0.9500
C9 C10 1.456(2)
C10 C15 1.389(2)
C10 C11 1.399(2)
C11 C12 1.379(2)
C11 H11 0.9500
C12 C13 1.396(3)
C12 H12 0.9500
C13 C14 1.391(2)
C13 H13 0.9500
C14 C15 1.386(2)
C14 H14 0.9500
C16 C18 1.346(2)
C16 C17 1.5125(19)
C17 H17A 0.9900
C17 H17B 0.9900
C18 C19 1.469(2)
C18 H18 0.9500
C20 C21 1.503(2)
C20 H20A 0.9900
C20 H20B 0.9900
C21 C22 1.393(2)
C21 C26 1.394(2)
C22 C23 1.385(3)
C22 H22 0.9500
C23 C24 1.386(3)
C23 H23 0.9500
C24 C25 1.384(2)
C24 H24 0.9500
C25 C26 1.388(2)
C25 H25 0.9500
C26 H26 0.9500

loop_
_geom_torsion_atom_site_label_1
_geom_torsion_atom_site_label_2
_geom_torsion_atom_site_label_3
_geom_torsion_atom_site_label_4
_geom_torsion
O1 S1 N1 C16 77.80(13)
O2 S1 N1 C16 -52.52(13)
C15 S1 N1 C16 -168.59(12)
O1 S1 N1 C9 -107.23(11)
O2 S1 N1 C9 122.44(10)
C15 S1 N1 C9 6.37(11)
C6 C1 C2 C3 0.3(2)
C1 C2 C3 C4 -0.9(2)
C1 C2 C3 Br1 177.06(11)
C2 C3 C4 C5 0.7(2)
Br1 C3 C4 C5 -177.17(11)
C3 C4 C5 C6 0.0(2)
C4 C5 C6 C1 -0.5(2)
C4 C5 C6 C7 -176.11(13)
C2 C1 C6 C5 0.4(2)
C2 C1 C6 C7 176.02(13)
C5 C6 C7 C8 121.93(15)
C1 C6 C7 C8 -53.60(18)
C5 C6 C7 C17 -116.51(15)
C1 C6 C7 C17 67.96(17)
C6 C7 C8 C9 142.52(14)
C17 C7 C8 C9 20.1(2)
C7 C8 C9 N1 5.3(2)
C7 C8 C9 C10 -173.16(14)
C16 N1 C9 C8 -8.7(2)
S1 N1 C9 C8 176.19(12)
C16 N1 C9 C10 170.01(13)
S1 N1 C9 C10 -5.06(15)
C8 C9 C10 C15 179.11(15)
N1 C9 C10 C15 0.46(17)
C8 C9 C10 C11 1.7(3)
N1 C9 C10 C11 -177.00(14)
C15 C10 C11 C12 -0.5(2)
C9 C10 C11 C12 176.82(15)
C10 C11 C12 C13 0.0(3)
C11 C12 C13 C14 0.8(3)
C12 C13 C14 C15 -1.0(3)
C13 C14 C15 C10 0.5(2)
C13 C14 C15 S1 178.77(13)
C11 C10 C15 C14 0.3(2)
C9 C10 C15 C14 -177.43(14)
C11 C10 C15 S1 -178.24(12)
C9 C10 C15 S1 4.05(16)
O1 S1 C15 C14 -70.78(16)
O2 S1 C15 C14 62.48(16)
N1 S1 C15 C14 175.58(15)
O1 S1 C15 C10 107.69(11)
O2 S1 C15 C10 -119.06(11)
N1 S1 C15 C10 -5.95(12)
C9 N1 C16 C18 168.60(14)
S1 N1 C16 C18 -16.9(2)
C9 N1 C16 C17 -15.13(19)
S1 N1 C16 C17 159.41(10)
C18 C16 C17 C7 -142.82(15)
N1 C16 C17 C7 41.13(17)
C8 C7 C17 C16 -42.90(17)
C6 C7 C17 C16 -164.08(12)
N1 C16 C18 C19 174.95(13)
C17 C16 C18 C19 -0.8(2)
C20 O4 C19 O3 -7.6(2)
C20 O4 C19 C18 172.11(13)
C16 C18 C19 O3 7.5(3)
C16 C18 C19 O4 -172.11(14)
C19 O4 C20 C21 95.24(17)
O4 C20 C21 C22 85.67(17)
O4 C20 C21 C26 -98.08(18)
C26 C21 C22 C23 0.4(2)
C20 C21 C22 C23 176.79(15)
C21 C22 C23 C24 -0.3(3)
C22 C23 C24 C25 -0.1(3)
C23 C24 C25 C26 0.3(3)
C24 C25 C26 C21 -0.2(3)
C22 C21 C26 C25 -0.2(2)
C20 C21 C26 C25 -176.55(15)
